data_2007697
loop_
_publ_author_name
'Chinnakali, Kandasamy'
'Fun, Hoong-Kun'
'Sriraghavan, Kamaraj'
'Ramakrishnan, Vayalakkavoor T.'

_publ_section_title
;
 2-Crotonoyl-5,8-dihydro-1-naphthol, (I), and
 4-(1-Naphthoyl)-5,8-dihydro-1-naphthol, (II)
;
_journal_issue 10
_journal_name_full 'Acta Crystallographica Section C'
_journal_page_first 1496
_journal_page_last 1499
_journal_paper_doi 10.1107/S0108270198005599
_journal_volume 54
_journal_year 1998
_chemical_formula_moiety 'C14 H14 O2'
_chemical_formula_sum 'C14 H14 O2'
_chemical_formula_weight 214.25
_chemical_name_systematic
;
2-crotonoyl-5,8-dihydro-1-naphthol
;
_space_group_IT_number 14
_symmetry_cell_setting monoclinic
_symmetry_space_group_name_Hall '-P 2yn'
_symmetry_space_group_name_H-M 'P 1 21/n 1'
_audit_creation_method SHELXL
_cell_angle_alpha 90.00
_cell_angle_beta 110.580(2)
_cell_angle_gamma 90.00
_cell_formula_units_Z 4
_cell_length_a 9.735(3)
_cell_length_b 12.7753(8)
_cell_length_c 9.735(3)
_cell_measurement_reflns_used 2829
_cell_measurement_temperature 293(2)
_cell_measurement_theta_max 25
_cell_measurement_theta_min 3
_cell_volume 1133.5(5)
_computing_cell_refinement 'SAINT (Siemens, 1996)'
_computing_data_collection 'SMART (Siemens, 1996)'
_computing_data_reduction 'SAINT '
_computing_molecular_graphics SHELXTL
_computing_publication_material 'SHELXTL and PARST (Nardelli, 1995)'
_computing_structure_refinement SHELXTL
_computing_structure_solution 'SHELXTL (Sheldrick, 1994)'
_diffrn_ambient_temperature 293(2)
_diffrn_measurement_device
;
Siemens SMART CCD area detector
;
_diffrn_measurement_method '\w scans'
_diffrn_radiation_monochromator graphite
_diffrn_radiation_source 'fine-focus sealed tube'
_diffrn_radiation_type MoK\a
_diffrn_radiation_wavelength 0.71073
_diffrn_reflns_av_R_equivalents 0.034
_diffrn_reflns_av_sigmaI/netI 0.036
_diffrn_reflns_limit_h_max 10
_diffrn_reflns_limit_h_min -11
_diffrn_reflns_limit_k_max 15
_diffrn_reflns_limit_k_min 0
_diffrn_reflns_limit_l_max 11
_diffrn_reflns_limit_l_min 0
_diffrn_reflns_number 5477
_diffrn_reflns_theta_max 25
_diffrn_reflns_theta_min 2.55
_exptl_absorpt_coefficient_mu 0.083
_exptl_absorpt_correction_type none
_exptl_crystal_colour yellow
_exptl_crystal_density_diffrn 1.255
_exptl_crystal_density_meas ?
_exptl_crystal_description parallepiped
_exptl_crystal_F_000 456
_exptl_crystal_size_max 0.30
_exptl_crystal_size_mid 0.28
_exptl_crystal_size_min 0.16
_refine_diff_density_max 0.23
_refine_diff_density_min -0.17
_refine_ls_extinction_method none
_refine_ls_goodness_of_fit_all 1.096
_refine_ls_goodness_of_fit_obs 1.128
_refine_ls_hydrogen_treatment refall
_refine_ls_matrix_type full
_refine_ls_number_parameters 202
_refine_ls_number_reflns 1986
_refine_ls_number_restraints 0
_refine_ls_restrained_S_all 1.096
_refine_ls_restrained_S_obs 1.128
_refine_ls_R_factor_all 0.072
_refine_ls_R_factor_obs 0.051
_refine_ls_shift/esd_max 0.000
_refine_ls_shift/esd_mean 0.000
_refine_ls_structure_factor_coef Fsqd
_refine_ls_weighting_details 'w = 1/[\s^2^(Fo^2^)+(0.0603P)^2^+0.2366P] where P=(Fo^2^+2Fc^2^)/3'
_refine_ls_weighting_scheme calc
_refine_ls_wR_factor_all 0.134
_refine_ls_wR_factor_obs 0.118
_reflns_number_observed 1517
_reflns_number_total 1986
_reflns_observed_criterion I>2sigma(I)
_cod_data_source_file bm1234.cif
_cod_data_source_block 1
_cod_depositor_comments
;
The following automatic conversions were performed:

'_exptl_crystal_density_meas' value 'not measured' was changed to '?'
- the value is perceived as not measured.

Automatic conversion script
Id: cif_fix_values 3008 2015-01-20 13:52:24Z robertas 

The following automatic conversions were performed:

'_refine_ls_weighting_scheme' value 'calc w =
1/[\s^2^(Fo^2^)+(0.0603P)^2^+0.2366P] where P=(Fo^2^+2Fc^2^)/3' was
changed to 'calc'. New tag '_refine_ls_weighting_details' was
created. The value of the new tag was set to 'w =
1/[\s^2^(Fo^2^)+(0.0603P)^2^+0.2366P] where P=(Fo^2^+2Fc^2^)/3'.

Automatic conversion script
Id: cif_fix_values 3143 2015-03-26 13:38:13Z robertas 
;
_cod_original_cell_volume 1133.50(12)
_cod_original_sg_symbol_H-M 'P 21/n'
_cod_database_code 2007697

loop_
_symmetry_equiv_pos_as_xyz
'x, y, z'
'x+1/2, -y+1/2, z+1/2'
'-x, -y, -z'
'-x+1/2, y+1/2, -z+1/2'

loop_
_atom_site_aniso_label
_atom_site_aniso_U_11
_atom_site_aniso_U_22
_atom_site_aniso_U_33
_atom_site_aniso_U_12
_atom_site_aniso_U_13
_atom_site_aniso_U_23
O1 0.0654(15) 0.0623(13) 0.0416(11) -0.0012(11) 0.0061(10) 0.0074(9)
O2 0.0589(13) 0.0544(12) 0.0503(11) -0.0090(10) 0.0007(10) 0.0005(9)
C1 0.047(2) 0.0413(14) 0.0370(14) 0.0057(12) 0.0138(12) -0.0018(11)
C2 0.046(2) 0.0312(12) 0.0414(14) 0.0019(11) 0.0184(11) -0.0053(11)
C3 0.045(2) 0.0450(15) 0.0407(14) 0.0020(13) 0.0125(12) -0.0010(12)
C4 0.049(2) 0.0460(15) 0.054(2) -0.0001(13) 0.0170(14) -0.0022(13)
C5 0.056(2) 0.051(2) 0.085(2) -0.008(2) 0.033(2) -0.001(2)
C6 0.080(3) 0.067(2) 0.094(3) -0.018(2) 0.049(2) 0.004(2)
C7 0.112(4) 0.060(2) 0.086(3) -0.004(2) 0.060(3) 0.023(2)
C8 0.076(2) 0.057(2) 0.066(2) 0.004(2) 0.035(2) 0.016(2)
C9 0.059(2) 0.0395(14) 0.052(2) 0.0049(13) 0.0331(15) 0.0009(12)
C10 0.049(2) 0.0410(14) 0.057(2) 0.0022(12) 0.0260(15) -0.0039(13)
C11 0.047(2) 0.0421(14) 0.0395(14) -0.0015(12) 0.0125(12) -0.0050(11)
C12 0.054(2) 0.045(2) 0.052(2) -0.0064(14) 0.0093(13) 0.0046(13)
C13 0.059(2) 0.048(2) 0.059(2) -0.0066(14) 0.012(2) 0.0024(14)
C14 0.093(3) 0.059(2) 0.079(3) -0.017(2) 0.016(2) 0.017(2)

loop_
_atom_site_label
_atom_site_fract_x
_atom_site_fract_y
_atom_site_fract_z
_atom_site_U_iso_or_equiv
_atom_site_thermal_displace_type
_atom_site_calc_flag
_atom_site_refinement_flags
_atom_site_occupancy
_atom_site_disorder_group
_atom_site_type_symbol
O1 1.0966(3) 0.0369(2) 0.3264(2) 0.0598(6) Uani d . 1 . O
O2 1.1807(2) 0.19695(15) 0.2227(2) 0.0595(6) Uani d . 1 . O
C1 0.9780(3) 0.0363(2) 0.2035(3) 0.0419(6) Uani d . 1 . C
C2 0.9560(3) 0.1123(2) 0.0923(3) 0.0387(6) Uani d . 1 . C
C3 0.8293(3) 0.1062(2) -0.0314(3) 0.0441(6) Uani d . 1 . C
C4 0.7281(3) 0.0283(2) -0.0465(3) 0.0498(7) Uani d . 1 . C
C5 0.6366(4) -0.1313(2) 0.0439(4) 0.0618(8) Uani d . 1 . C
C6 0.6601(5) -0.1978(3) 0.1741(5) 0.0754(11) Uani d . 1 . C
C7 0.7770(6) -0.1936(3) 0.2923(5) 0.0795(11) Uani d . 1 . C
C8 0.9021(4) -0.1221(3) 0.3128(4) 0.0638(9) Uani d . 1 . C
C9 0.8738(3) -0.0431(2) 0.1902(3) 0.0465(7) Uani d . 1 . C
C10 0.7501(3) -0.0474(2) 0.0650(3) 0.0469(7) Uani d . 1 . C
C11 1.0669(3) 0.1952(2) 0.1111(3) 0.0434(6) Uani d . 1 . C
C12 1.0438(4) 0.2762(2) -0.0021(3) 0.0531(7) Uani d . 1 . C
C13 1.1373(4) 0.3532(2) 0.0095(4) 0.0581(8) Uani d . 1 . C
C14 1.1224(6) 0.4353(3) -0.1025(5) 0.0806(12) Uani d . 1 . C
H3 0.809(4) 0.164(3) -0.121(3) 0.077(10) Uiso d . 1 . H
H4 0.644(3) 0.028(2) -0.132(3) 0.045(7) Uiso d . 1 . H
H5A 0.533(4) -0.097(2) 0.014(3) 0.072(9) Uiso d . 1 . H
H5B 0.637(4) -0.177(3) -0.042(4) 0.080(10) Uiso d . 1 . H
H6 0.581(4) -0.253(3) 0.160(4) 0.091(11) Uiso d . 1 . H
H7 0.789(4) -0.235(3) 0.373(4) 0.079(11) Uiso d . 1 . H
H8A 0.930(4) -0.084(3) 0.410(5) 0.094(12) Uiso d . 1 . H
H8B 0.994(5) -0.166(3) 0.316(4) 0.094(12) Uiso d . 1 . H
H12 0.962(4) 0.272(2) -0.085(3) 0.057(8) Uiso d . 1 . H
H13 1.232(5) 0.354(3) 0.097(4) 0.102(12) Uiso d . 1 . H
H14A 1.209(7) 0.430(4) -0.133(6) 0.15(2) Uiso d . 1 . H
H14B 1.119(5) 0.502(4) -0.063(5) 0.105(14) Uiso d . 1 . H
H14C 1.034(5) 0.428(3) -0.189(5) 0.107(14) Uiso d . 1 . H
H1O1 1.153(5) 0.093(4) 0.312(5) 0.124(17) Uiso d . 1 . H

loop_
_atom_type_symbol
_atom_type_description
_atom_type_scat_dispersion_real
_atom_type_scat_dispersion_imag
_atom_type_scat_source
C C 0.0033 0.0016 'International Tables Vol C Tables 4.2.6.8 and 6.1.1.4'
H H 0.0000 0.0000 'International Tables Vol C Tables 4.2.6.8 and 6.1.1.4'
O O 0.0106 0.0060 'International Tables Vol C Tables 4.2.6.8 and 6.1.1.4'

loop_
_geom_angle_atom_site_label_1
_geom_angle_atom_site_label_2
_geom_angle_atom_site_label_3
_geom_angle
_geom_angle_publ_flag
O1 C1 C9 117.0(2) ?
O1 C1 C2 122.1(3) ?
C9 C1 C2 120.9(2) ?
C3 C2 C1 118.3(2) ?
C3 C2 C11 122.3(2) ?
C1 C2 C11 119.4(2) ?
C4 C3 C2 121.2(3) ?
C3 C4 C10 120.4(3) ?
C6 C5 C10 114.2(3) yes
C7 C6 C5 123.9(3) ?
C6 C7 C8 124.5(3) ?
C7 C8 C9 113.1(3) yes
C10 C9 C1 119.1(2) ?
C10 C9 C8 122.0(3) ?
C1 C9 C8 118.9(3) ?
C9 C10 C4 120.0(3) ?
C9 C10 C5 121.4(3) ?
C4 C10 C5 118.5(3) ?
O2 C11 C12 119.6(3) ?
O2 C11 C2 120.4(2) ?
C12 C11 C2 120.0(2) ?
C13 C12 C11 122.9(3) ?
C12 C13 C14 125.4(3) ?

loop_
_geom_bond_atom_site_label_1
_geom_bond_atom_site_label_2
_geom_bond_site_symmetry_2
_geom_bond_distance
_geom_bond_publ_flag
O1 C1 . 1.339(3) ?
O2 C11 . 1.250(3) ?
C1 C9 . 1.407(4) ?
C1 C2 . 1.413(4) ?
C2 C3 . 1.391(3) ?
C2 C11 . 1.477(4) ?
C3 C4 . 1.372(4) ?
C4 C10 . 1.413(4) ?
C5 C6 . 1.476(5) yes
C5 C10 . 1.500(4) yes
C6 C7 . 1.305(5) yes
C7 C8 . 1.478(5) yes
C8 C9 . 1.513(4) yes
C9 C10 . 1.381(4) ?
C11 C12 . 1.471(4) ?
C12 C13 . 1.317(4) ?
C13 C14 . 1.483(5) ?

loop_
_geom_hbond_atom_site_label_D
_geom_hbond_atom_site_label_H
_geom_hbond_atom_site_label_A
_geom_hbond_site_symmetry_A
_geom_hbond_distance_DH
_geom_hbond_distance_HA
_geom_hbond_distance_DA
_geom_hbond_angle_DHA
_geom_hbond_publ_flag
O1 H101 O2 1_555 0.94(5) 1.66(5) 2.540(3) 154(4) yes
C3 H3 O2 2_454 1.11(3) 2.39(4) 3.422(3) 155(3) yes

loop_
_geom_torsion_atom_site_label_1
_geom_torsion_atom_site_label_2
_geom_torsion_atom_site_label_3
_geom_torsion_atom_site_label_4
_geom_torsion
_geom_torsion_publ_flag
O1 C1 C2 C3 -179.7(2) ?
C9 C1 C2 C3 -0.5(4) ?
O1 C1 C2 C11 0.1(4) ?
C9 C1 C2 C11 179.2(2) ?
C1 C2 C3 C4 -0.4(4) ?
C11 C2 C3 C4 179.8(3) ?
C2 C3 C4 C10 0.5(4) ?
C10 C5 C6 C7 -7.6(6) yes
C5 C6 C7 C8 -0.1(7) yes
C6 C7 C8 C9 7.6(6) yes
O1 C1 C9 C10 -179.5(2) ?
C2 C1 C9 C10 1.3(4) ?
O1 C1 C9 C8 -0.5(4) ?
C2 C1 C9 C8 -179.6(3) ?
C7 C8 C9 C10 -7.4(4) yes
C7 C8 C9 C1 173.6(3) ?
C1 C9 C10 C4 -1.2(4) ?
C8 C9 C10 C4 179.8(3) ?
C1 C9 C10 C5 179.1(3) ?
C8 C9 C10 C5 0.0(4) yes
C3 C4 C10 C9 0.3(4) ?
C3 C4 C10 C5 -180.0(3) ?
C6 C5 C10 C9 7.4(4) yes
C6 C5 C10 C4 -172.4(3) ?
C3 C2 C11 O2 -178.7(2) ?
C1 C2 C11 O2 1.5(4) ?
C3 C2 C11 C12 1.2(4) ?
C1 C2 C11 C12 -178.5(2) ?
O2 C11 C12 C13 -1.3(5) ?
C2 C11 C12 C13 178.7(3) ?
C11 C12 C13 C14 178.1(4) ?

loop_
_cod_related_entry_id
_cod_related_entry_database
_cod_related_entry_code
1 ChemSpider 30652211
